data_4317491
loop_
_publ_author_name
'Dongwhan Lee'
'Pei-Lin Hung'
'Bernhard Spingler'
'Stephen J. Lippard'

_publ_section_title
;
 Sterically Hindered Carboxylate Ligands Support Water-Bridged Dimetallic
 Centers That Model Features of Metallohydrolase Active Sites
;
_journal_name_full 'Inorganic Chemistry'
_journal_page_first 521
_journal_page_last 531
_journal_paper_doi 10.1021/ic0107431
_journal_volume 41
_journal_year 2002
_chemical_formula_sum 'C96 H82 Cl4 Co2 N2 O10'
_chemical_formula_weight 1683.30
_chemical_name_common '[Co2(m-OH2)2(m-O2CArTol)2(O2CArTol)2(C5H5N)2]'
_chemical_name_systematic
;
   ?
;
_space_group_IT_number 14
_symmetry_cell_setting monoclinic
_symmetry_space_group_name_Hall '-P 2yn'
_symmetry_space_group_name_H-M 'P 1 21/n 1'
_atom_sites_solution_hydrogens geom
_atom_sites_solution_primary direct
_atom_sites_solution_secondary difmap
_audit_creation_method SHELXL-97
_cell_angle_alpha 90.00
_cell_angle_beta 102.7250(10)
_cell_angle_gamma 90.00
_cell_formula_units_Z 2
_cell_length_a 16.3156(5)
_cell_length_b 14.6729(5)
_cell_length_c 18.0830(6)
_cell_measurement_temperature 188(2)
_cell_volume 4222.7(2)
_computing_cell_refinement 'Bruker SMART'
_computing_data_collection 'Bruker SMART'
_computing_data_reduction 'Bruker SHELXTL'
_computing_molecular_graphics 'Bruker SHELXTL'
_computing_publication_material 'Bruker SHELXTL'
_computing_structure_refinement 'SHELXL-97 (Sheldrick, 1997)'
_computing_structure_solution 'SHELXS-97 (Sheldrick, 1990)'
_diffrn_ambient_temperature 188(2)
_diffrn_measured_fraction_theta_full 0.923
_diffrn_measured_fraction_theta_max 0.923
_diffrn_measurement_device_type 'CCD area detector'
_diffrn_measurement_method 'phi and omega scans'
_diffrn_radiation_monochromator graphite
_diffrn_radiation_source 'fine-focus sealed tube'
_diffrn_radiation_type MoK\a
_diffrn_radiation_wavelength 0.71073
_diffrn_reflns_av_R_equivalents 0.0328
_diffrn_reflns_av_sigmaI/netI 0.0441
_diffrn_reflns_limit_h_max 19
_diffrn_reflns_limit_h_min -21
_diffrn_reflns_limit_k_max 19
_diffrn_reflns_limit_k_min -12
_diffrn_reflns_limit_l_max 22
_diffrn_reflns_limit_l_min -22
_diffrn_reflns_number 26036
_diffrn_reflns_theta_full 28.26
_diffrn_reflns_theta_max 28.26
_diffrn_reflns_theta_min 1.52
_exptl_absorpt_coefficient_mu 0.580
_exptl_absorpt_correction_T_max 0.807420
_exptl_absorpt_correction_T_min 1.000000
_exptl_absorpt_correction_type SADABS
_exptl_crystal_colour red_purple
_exptl_crystal_density_diffrn 1.324
_exptl_crystal_density_method 'not measured'
_exptl_crystal_description block
_exptl_crystal_F_000 1748
_exptl_crystal_size_max 0.2
_exptl_crystal_size_mid 0.2
_exptl_crystal_size_min 0.2
_refine_diff_density_max 0.771
_refine_diff_density_min -1.043
_refine_diff_density_rms 0.069
_refine_ls_extinction_method none
_refine_ls_goodness_of_fit_ref 1.013
_refine_ls_hydrogen_treatment mixed
_refine_ls_matrix_type full
_refine_ls_number_parameters 523
_refine_ls_number_reflns 9650
_refine_ls_number_restraints 0
_refine_ls_restrained_S_all 1.013
_refine_ls_R_factor_all 0.0740
_refine_ls_R_factor_gt 0.0488
_refine_ls_shift/su_max 0.017
_refine_ls_shift/su_mean 0.000
_refine_ls_structure_factor_coef Fsqd
_refine_ls_weighting_details 'calc w=1/[\s^2^(Fo^2^)+(0.0747P)^2^+2.5401P] where P=(Fo^2^+2Fc^2^)/3'
_refine_ls_weighting_scheme calc
_refine_ls_wR_factor_gt 0.1253
_refine_ls_wR_factor_ref 0.1388
_reflns_number_gt 7041
_reflns_number_total 9650
_reflns_threshold_expression >2sigma(I)
_cod_data_source_file ic0107431_2.cif
_cod_data_source_block 2a
_cod_depositor_comments
;
The following automatic conversions were performed:

'_symmetry_cell_setting' value 'Monoclinic' changed to 'monoclinic'
according to the built-in table from CIF Core dictionary named
'cif_core.dic' version 2.4.1 from 2010-06-29.

Automatic conversion script
Id: cif_fix_values 1646 2011-03-28 12:23:43Z adriana 
;
_cod_database_code 4317491

loop_
_symmetry_equiv_pos_as_xyz
'x, y, z'
'-x+1/2, y+1/2, -z+1/2'
'-x, -y, -z'
'x-1/2, -y-1/2, z-1/2'

loop_
_atom_site_label
_atom_site_type_symbol
_atom_site_fract_x
_atom_site_fract_y
_atom_site_fract_z
_atom_site_U_iso_or_equiv
_atom_site_adp_type
_atom_site_occupancy
_atom_site_symmetry_multiplicity
_atom_site_calc_flag
_atom_site_refinement_flags
_atom_site_disorder_assembly
_atom_site_disorder_group
N1 N 0.59555(13) 0.47958(13) 0.17997(11) 0.0263(4) Uani 1 1 d . . .
Co1 Co 0.534011(19) 0.44252(2) 0.070553(17) 0.02140(10) Uani 1 1 d . . .
O1A O 0.63633(10) 0.44078(11) 0.02461(9) 0.0265(3) Uani 1 1 d . . .
O1B O 0.52805(10) 0.31288(11) 0.10570(9) 0.0262(3) Uani 1 1 d . . .
O1 O 0.53609(12) 0.59624(13) 0.04495(10) 0.0279(4) Uani 1 1 d . . .
O2B O 0.43929(12) 0.24723(13) 0.00868(10) 0.0386(4) Uani 1 1 d . . .
O2A O 0.58306(10) 0.51705(11) -0.08299(9) 0.0247(3) Uani 1 1 d . . .
C1P C 0.67609(17) 0.5057(2) 0.19627(15) 0.0373(6) Uani 1 1 d . . .
H1PA H 0.7051 0.5105 0.1563 0.045 Uiso 1 1 calc R . .
C1A C 0.8152(2) 0.7561(2) 0.21831(18) 0.0528(8) Uani 1 1 d . . .
H1A1 H 0.7929 0.8152 0.1979 0.079 Uiso 1 1 calc R . .
H1A2 H 0.8738 0.7633 0.2455 0.079 Uiso 1 1 calc R . .
H1A3 H 0.7818 0.7331 0.2532 0.079 Uiso 1 1 calc R . .
C1B C 0.8229(2) 0.1446(3) -0.0588(2) 0.0646(10) Uani 1 1 d . . .
H1B1 H 0.8265 0.0912 -0.0904 0.097 Uiso 1 1 calc R . .
H1B2 H 0.8758 0.1518 -0.0212 0.097 Uiso 1 1 calc R . .
H1B3 H 0.8125 0.1991 -0.0908 0.097 Uiso 1 1 calc R . .
C2A C 0.81075(17) 0.6894(2) 0.15406(15) 0.0377(6) Uani 1 1 d . . .
C2B C 0.75131(17) 0.1318(2) -0.01842(15) 0.0403(7) Uani 1 1 d . . .
C2P C 0.7186(2) 0.5258(2) 0.26939(17) 0.0479(8) Uani 1 1 d . . .
H2PA H 0.7758 0.5442 0.2792 0.057 Uiso 1 1 calc R . .
C3P C 0.6776(2) 0.5192(2) 0.32724(16) 0.0461(7) Uani 1 1 d . . .
H3PA H 0.7059 0.5323 0.3779 0.055 Uiso 1 1 calc R . .
C3A C 0.75000(16) 0.69746(19) 0.08705(15) 0.0349(6) Uani 1 1 d . . .
H3AA H 0.7112 0.7466 0.0811 0.042 Uiso 1 1 calc R . .
C3B C 0.70194(18) 0.0545(2) -0.03006(16) 0.0425(7) Uani 1 1 d . . .
H3BA H 0.7123 0.0095 -0.0646 0.051 Uiso 1 1 calc R . .
C4B C 0.63753(17) 0.0411(2) 0.00762(16) 0.0374(6) Uani 1 1 d . . .
H4BA H 0.6048 -0.0130 -0.0013 0.045 Uiso 1 1 calc R . .
C4P C 0.5942(2) 0.4930(2) 0.31090(16) 0.0454(7) Uani 1 1 d . . .
H4PA H 0.5640 0.4878 0.3500 0.054 Uiso 1 1 calc R . .
C4A C 0.74509(15) 0.63488(18) 0.02874(14) 0.0318(5) Uani 1 1 d . . .
H4AA H 0.7032 0.6421 -0.0166 0.038 Uiso 1 1 calc R . .
C5A C 0.80049(15) 0.56168(18) 0.03548(15) 0.0309(5) Uani 1 1 d . . .
C5B C 0.62023(15) 0.10616(18) 0.05852(14) 0.0290(5) Uani 1 1 d . . .
C5P C 0.55560(17) 0.4745(2) 0.23634(15) 0.0355(6) Uani 1 1 d . . .
H5PA H 0.4980 0.4573 0.2250 0.043 Uiso 1 1 calc R . .
C6A C 0.86184(17) 0.5544(2) 0.10249(16) 0.0376(6) Uani 1 1 d . . .
H6AA H 0.9009 0.5055 0.1084 0.045 Uiso 1 1 calc R . .
C6B C 0.66948(15) 0.18528(18) 0.06873(14) 0.0305(5) Uani 1 1 d . . .
H6BA H 0.6588 0.2314 0.1023 0.037 Uiso 1 1 calc R . .
C7A C 0.86690(17) 0.6174(2) 0.16072(16) 0.0391(6) Uani 1 1 d . . .
H7AA H 0.9094 0.6110 0.2057 0.047 Uiso 1 1 calc R . .
C7B C 0.73349(16) 0.1972(2) 0.03069(15) 0.0372(6) Uani 1 1 d . . .
H7BA H 0.7659 0.2516 0.0385 0.045 Uiso 1 1 calc R . .
C8A C 0.79670(15) 0.49492(18) -0.02744(14) 0.0307(5) Uani 1 1 d . . .
C8B C 0.55521(15) 0.08931(17) 0.10320(14) 0.0282(5) Uani 1 1 d . . .
C9B C 0.55224(17) 0.00348(18) 0.13675(16) 0.0350(6) Uani 1 1 d . . .
H9BA H 0.5906 -0.0426 0.1295 0.042 Uiso 1 1 calc R . .
C9A C 0.86965(17) 0.4728(2) -0.05115(17) 0.0392(6) Uani 1 1 d . . .
H9AA H 0.9216 0.4987 -0.0256 0.047 Uiso 1 1 calc R . .
C10A C 0.86837(17) 0.4140(2) -0.11110(17) 0.0422(7) Uani 1 1 d . . .
H10A H 0.9191 0.3996 -0.1262 0.051 Uiso 1 1 calc R . .
C10B C 0.49432(18) -0.01496(18) 0.18019(16) 0.0374(6) Uani 1 1 d . . .
H10B H 0.4930 -0.0736 0.2022 0.045 Uiso 1 1 calc R . .
C11B C 0.43864(17) 0.05110(18) 0.19167(15) 0.0338(6) Uani 1 1 d . . .
H11A H 0.3993 0.0380 0.2219 0.041 Uiso 1 1 calc R . .
C11A C 0.79376(17) 0.3763(2) -0.14885(16) 0.0370(6) Uani 1 1 d . . .
H11B H 0.7931 0.3362 -0.1902 0.044 Uiso 1 1 calc R . .
C12A C 0.71845(16) 0.39646(18) -0.12681(14) 0.0299(5) Uani 1 1 d . . .
C12B C 0.43943(15) 0.13725(17) 0.15921(14) 0.0285(5) Uani 1 1 d . . .
C13B C 0.49668(14) 0.15576(16) 0.11380(13) 0.0254(5) Uani 1 1 d . . .
C13A C 0.72055(15) 0.45543(16) -0.06517(13) 0.0261(5) Uani 1 1 d . . .
C14A C 0.64029(14) 0.47322(16) -0.03907(13) 0.0237(5) Uani 1 1 d . . .
C14B C 0.48791(14) 0.24587(16) 0.07196(13) 0.0254(5) Uani 1 1 d . . .
C15A C 0.63934(16) 0.35259(17) -0.16760(14) 0.0305(5) Uani 1 1 d . . .
C15B C 0.37877(16) 0.20702(18) 0.17397(15) 0.0317(5) Uani 1 1 d . . .
C16A C 0.61100(18) 0.3640(2) -0.24567(15) 0.0402(6) Uani 1 1 d . . .
H16A H 0.6431 0.3997 -0.2728 0.048 Uiso 1 1 calc R . .
C16B C 0.29330(18) 0.1995(2) 0.14284(17) 0.0438(7) Uani 1 1 d . . .
H16B H 0.2732 0.1514 0.1084 0.053 Uiso 1 1 calc R . .
C17A C 0.5370(2) 0.3241(2) -0.28421(17) 0.0466(7) Uani 1 1 d . . .
H17A H 0.5194 0.3328 -0.3374 0.056 Uiso 1 1 calc R . .
C17B C 0.2374(2) 0.2610(2) 0.16152(18) 0.0505(8) Uani 1 1 d . . .
H17B H 0.1792 0.2544 0.1394 0.061 Uiso 1 1 calc R . .
C18A C 0.48796(19) 0.2719(2) -0.24685(18) 0.0430(7) Uani 1 1 d . . .
C18B C 0.2631(2) 0.3317(2) 0.21117(19) 0.0483(8) Uani 1 1 d . . .
C19A C 0.51619(18) 0.25970(18) -0.16912(17) 0.0382(6) Uani 1 1 d . . .
H19A H 0.4838 0.2242 -0.1422 0.046 Uiso 1 1 calc R . .
C19B C 0.3490(2) 0.3407(2) 0.2412(2) 0.0558(9) Uani 1 1 d . . .
H19B H 0.3689 0.3893 0.2750 0.067 Uiso 1 1 calc R . .
C20A C 0.59101(17) 0.29861(18) -0.13015(15) 0.0337(6) Uani 1 1 d . . .
H20A H 0.6094 0.2882 -0.0772 0.040 Uiso 1 1 calc R . .
C20B C 0.40564(19) 0.2795(2) 0.2222(2) 0.0492(8) Uani 1 1 d . . .
H20B H 0.4640 0.2874 0.2427 0.059 Uiso 1 1 calc R . .
C21B C 0.2001(3) 0.3943(3) 0.2354(2) 0.0668(11) Uani 1 1 d . . .
H21A H 0.1531 0.4054 0.1922 0.100 Uiso 1 1 calc R . .
H21B H 0.2273 0.4523 0.2529 0.100 Uiso 1 1 calc R . .
H21C H 0.1792 0.3658 0.2766 0.100 Uiso 1 1 calc R . .
C21A C 0.4066(2) 0.2303(3) -0.2893(2) 0.0621(10) Uani 1 1 d . . .
H21D H 0.3830 0.1919 -0.2548 0.093 Uiso 1 1 calc R . .
H21E H 0.4172 0.1931 -0.3312 0.093 Uiso 1 1 calc R . .
H21F H 0.3666 0.2788 -0.3095 0.093 Uiso 1 1 calc R . .
C1S C 0.5473(6) 0.2606(6) 0.4685(5) 0.061(2) Uiso 0.50 1 d P A 1
Cl2S Cl 0.51466(13) 0.20130(15) 0.53775(13) 0.0591(5) Uiso 0.50 1 d P A 1
Cl1S Cl 0.5757(2) 0.3780(3) 0.5002(2) 0.1007(12) Uiso 0.50 1 d P A 1
C2S C 0.5786(7) 0.2931(8) 0.4708(6) 0.083(3) Uiso 0.50 1 d P B 2
Cl3S Cl 0.52614(19) 0.2185(2) 0.51288(18) 0.0908(8) Uiso 0.50 1 d P B 2
Cl4S Cl 0.5832(2) 0.4032(3) 0.5137(2) 0.0881(10) Uiso 0.50 1 d P B 2
H1 H 0.559(2) 0.637(3) 0.035(2) 0.053(11) Uiso 1 1 d . . .
H2 H 0.506(2) 0.613(3) 0.076(2) 0.060(11) Uiso 1 1 d . . .

loop_
_atom_site_aniso_label
_atom_site_aniso_U_11
_atom_site_aniso_U_22
_atom_site_aniso_U_33
_atom_site_aniso_U_23
_atom_site_aniso_U_13
_atom_site_aniso_U_12
N1 0.0298(10) 0.0211(10) 0.0262(10) 0.0013(8) 0.0020(8) -0.0010(8)
Co1 0.02255(16) 0.02098(16) 0.01975(15) 0.00057(12) 0.00269(11) -0.00032(12)
O1A 0.0256(8) 0.0284(9) 0.0248(8) 0.0022(7) 0.0042(6) 0.0024(7)
O1B 0.0302(8) 0.0234(8) 0.0238(8) 0.0010(7) 0.0034(7) -0.0018(7)
O1 0.0293(9) 0.0265(9) 0.0276(9) 0.0035(7) 0.0057(7) -0.0011(8)
O2B 0.0409(10) 0.0342(10) 0.0340(10) 0.0071(8) -0.0062(8) -0.0079(8)
O2A 0.0242(8) 0.0253(8) 0.0238(8) 0.0013(7) 0.0038(6) 0.0020(7)
C1P 0.0338(14) 0.0437(16) 0.0318(13) 0.0048(12) 0.0016(11) -0.0081(12)
C1A 0.060(2) 0.0519(19) 0.0421(17) -0.0122(15) 0.0020(15) -0.0125(16)
C1B 0.056(2) 0.087(3) 0.060(2) 0.003(2) 0.0312(18) 0.0014(19)
C2A 0.0378(14) 0.0405(16) 0.0337(14) -0.0004(12) 0.0059(11) -0.0137(12)
C2B 0.0307(13) 0.0577(19) 0.0317(13) 0.0071(13) 0.0049(11) 0.0100(13)
C2P 0.0431(16) 0.0529(19) 0.0399(16) 0.0000(14) -0.0074(13) -0.0164(14)
C3P 0.0571(18) 0.0461(17) 0.0270(13) -0.0033(12) -0.0081(13) -0.0047(15)
C3A 0.0324(13) 0.0317(14) 0.0389(14) 0.0007(11) 0.0040(11) -0.0039(11)
C3B 0.0383(15) 0.0557(18) 0.0327(14) -0.0088(13) 0.0059(12) 0.0110(14)
C4B 0.0317(13) 0.0399(16) 0.0379(14) -0.0087(12) 0.0016(11) 0.0027(11)
C4P 0.0557(18) 0.0535(19) 0.0265(13) -0.0042(13) 0.0082(12) 0.0013(15)
C4A 0.0274(12) 0.0348(14) 0.0306(12) 0.0026(11) 0.0007(10) -0.0026(10)
C5A 0.0239(11) 0.0340(13) 0.0335(13) 0.0038(11) 0.0032(10) -0.0044(10)
C5B 0.0232(11) 0.0339(14) 0.0277(12) 0.0014(10) 0.0013(9) 0.0044(10)
C5P 0.0360(14) 0.0410(15) 0.0289(13) -0.0009(11) 0.0059(11) -0.0002(12)
C6A 0.0300(13) 0.0400(15) 0.0385(14) 0.0039(12) -0.0015(11) 0.0009(12)
C6B 0.0285(12) 0.0323(13) 0.0292(12) 0.0028(10) 0.0029(10) 0.0039(10)
C7A 0.0339(14) 0.0446(16) 0.0333(14) 0.0039(12) -0.0045(11) -0.0087(12)
C7B 0.0323(13) 0.0416(16) 0.0358(14) 0.0093(12) 0.0033(11) 0.0005(11)
C8A 0.0271(12) 0.0326(14) 0.0322(13) 0.0048(10) 0.0059(10) 0.0025(10)
C8B 0.0259(11) 0.0271(12) 0.0287(12) -0.0018(10) -0.0004(10) -0.0003(10)
C9B 0.0341(13) 0.0241(13) 0.0441(15) -0.0004(11) 0.0029(11) 0.0014(10)
C9A 0.0256(13) 0.0471(17) 0.0445(16) 0.0031(13) 0.0066(11) 0.0026(11)
C10A 0.0325(14) 0.0511(17) 0.0472(16) 0.0045(14) 0.0177(13) 0.0110(13)
C10B 0.0414(15) 0.0236(13) 0.0452(15) 0.0060(11) 0.0051(12) -0.0045(11)
C11B 0.0359(13) 0.0291(13) 0.0369(14) 0.0027(11) 0.0090(11) -0.0069(11)
C11A 0.0381(14) 0.0386(15) 0.0376(14) -0.0021(12) 0.0153(12) 0.0087(12)
C12A 0.0330(13) 0.0290(13) 0.0290(12) 0.0033(10) 0.0093(10) 0.0059(10)
C12B 0.0291(12) 0.0262(12) 0.0292(12) -0.0008(10) 0.0043(10) -0.0035(10)
C13B 0.0255(11) 0.0229(12) 0.0256(11) -0.0001(9) 0.0005(9) -0.0023(9)
C13A 0.0255(11) 0.0270(12) 0.0255(11) 0.0036(9) 0.0048(9) 0.0043(9)
C14A 0.0249(11) 0.0228(11) 0.0225(11) -0.0032(9) 0.0031(9) -0.0021(9)
C14B 0.0236(11) 0.0261(12) 0.0268(12) 0.0011(9) 0.0064(9) 0.0037(9)
C15A 0.0347(13) 0.0272(13) 0.0306(12) -0.0037(10) 0.0094(10) 0.0059(10)
C15B 0.0365(13) 0.0291(13) 0.0335(13) 0.0054(10) 0.0161(11) -0.0011(11)
C16A 0.0476(16) 0.0418(16) 0.0317(13) 0.0011(12) 0.0099(12) 0.0023(13)
C16B 0.0392(15) 0.0474(17) 0.0428(16) -0.0013(13) 0.0045(13) 0.0078(13)
C17A 0.0525(17) 0.0506(18) 0.0321(14) -0.0039(13) -0.0009(13) 0.0067(15)
C17B 0.0420(16) 0.065(2) 0.0443(17) 0.0097(16) 0.0084(13) 0.0179(15)
C18A 0.0418(15) 0.0338(15) 0.0491(17) -0.0105(13) 0.0006(13) 0.0055(12)
C18B 0.061(2) 0.0397(17) 0.0545(18) 0.0137(14) 0.0352(16) 0.0143(15)
C19A 0.0418(15) 0.0263(13) 0.0480(16) -0.0077(12) 0.0129(13) 0.0003(11)
C19B 0.060(2) 0.0423(18) 0.077(2) -0.0162(16) 0.0423(19) -0.0081(15)
C20A 0.0426(14) 0.0271(13) 0.0318(13) -0.0044(10) 0.0095(11) 0.0027(11)
C20B 0.0402(16) 0.0427(17) 0.072(2) -0.0172(15) 0.0284(15) -0.0107(13)
C21B 0.076(2) 0.057(2) 0.080(3) 0.0151(19) 0.043(2) 0.0278(19)
C21A 0.0475(19) 0.058(2) 0.071(2) -0.0123(18) -0.0084(17) -0.0013(16)

loop_
_atom_type_symbol
_atom_type_description
_atom_type_scat_dispersion_real
_atom_type_scat_dispersion_imag
_atom_type_scat_source
C C 0.0033 0.0016 'International Tables Vol C Tables 4.2.6.8 and 6.1.1.4'
H H 0.0000 0.0000 'International Tables Vol C Tables 4.2.6.8 and 6.1.1.4'
N N 0.0061 0.0033 'International Tables Vol C Tables 4.2.6.8 and 6.1.1.4'
O O 0.0106 0.0060 'International Tables Vol C Tables 4.2.6.8 and 6.1.1.4'
Co Co 0.3494 0.9721 'International Tables Vol C Tables 4.2.6.8 and 6.1.1.4'
Cl Cl 0.1484 0.1585 'International Tables Vol C Tables 4.2.6.8 and 6.1.1.4'

loop_
_geom_angle_atom_site_label_1
_geom_angle_atom_site_label_2
_geom_angle_atom_site_label_3
_geom_angle
_geom_angle_site_symmetry_1
_geom_angle_site_symmetry_3
_geom_angle_publ_flag
C5P N1 C1P 118.1(2) . . ?
C5P N1 Co1 119.93(17) . . ?
C1P N1 Co1 121.89(17) . . ?
O1B Co1 O1A 102.67(7) . . ?
O1B Co1 O2A 97.31(7) . 3_665 ?
O1A Co1 O2A 156.66(7) . 3_665 ?
O1B Co1 N1 89.63(7) . . ?
O1A Co1 N1 97.16(7) . . ?
O2A Co1 N1 94.91(7) 3_665 . ?
O1B Co1 O1 90.24(7) . 3_665 ?
O1A Co1 O1 84.91(7) . 3_665 ?
O2A Co1 O1 83.03(7) 3_665 3_665 ?
N1 Co1 O1 177.91(8) . 3_665 ?
O1B Co1 O1 172.49(7) . . ?
O1A Co1 O1 83.10(7) . . ?
O2A Co1 O1 78.17(7) 3_665 . ?
N1 Co1 O1 84.83(7) . . ?
O1 Co1 O1 95.10(7) 3_665 . ?
C14A O1A Co1 125.70(15) . . ?
C14B O1B Co1 129.73(15) . . ?
Co1 O1 Co1 84.90(7) 3_665 . ?
C14B O2B O1 104.00(15) . 3_665 ?
C14A O2A Co1 130.86(15) . 3_665 ?
N1 C1P C2P 122.2(3) . . ?
C7A C2A C3A 118.1(3) . . ?
C7A C2A C1A 120.6(3) . . ?
C3A C2A C1A 121.3(3) . . ?
C3B C2B C7B 118.1(3) . . ?
C3B C2B C1B 120.9(3) . . ?
C7B C2B C1B 121.0(3) . . ?
C3P C2P C1P 119.4(3) . . ?
C2P C3P C4P 118.8(3) . . ?
C4A C3A C2A 121.1(3) . . ?
C2B C3B C4B 121.4(3) . . ?
C3B C4B C5B 120.8(3) . . ?
C3P C4P C5P 118.6(3) . . ?
C3A C4A C5A 121.1(2) . . ?
C4A C5A C6A 117.6(2) . . ?
C4A C5A C8A 121.5(2) . . ?
C6A C5A C8A 120.9(2) . . ?
C4B C5B C6B 117.4(2) . . ?
C4B C5B C8B 121.0(2) . . ?
C6B C5B C8B 121.5(2) . . ?
N1 C5P C4P 122.8(3) . . ?
C7A C6A C5A 121.2(3) . . ?
C7B C6B C5B 120.9(2) . . ?
C2A C7A C6A 120.9(3) . . ?
C2B C7B C6B 121.4(3) . . ?
C9A C8A C13A 118.7(2) . . ?
C9A C8A C5A 119.6(2) . . ?
C13A C8A C5A 121.7(2) . . ?
C9B C8B C13B 118.3(2) . . ?
C9B C8B C5B 118.7(2) . . ?
C13B C8B C5B 123.0(2) . . ?
C10B C9B C8B 121.0(2) . . ?
C10A C9A C8A 121.5(3) . . ?
C11A C10A C9A 120.0(2) . . ?
C11B C10B C9B 120.3(2) . . ?
C10B C11B C12B 120.5(2) . . ?
C10A C11A C12A 120.6(3) . . ?
C11A C12A C13A 119.0(2) . . ?
C11A C12A C15A 119.1(2) . . ?
C13A C12A C15A 121.8(2) . . ?
C11B C12B C13B 119.5(2) . . ?
C11B C12B C15B 118.7(2) . . ?
C13B C12B C15B 121.9(2) . . ?
C12B C13B C8B 120.4(2) . . ?
C12B C13B C14B 117.4(2) . . ?
C8B C13B C14B 122.0(2) . . ?
C8A C13A C12A 120.3(2) . . ?
C8A C13A C14A 120.8(2) . . ?
C12A C13A C14A 118.9(2) . . ?
O1A C14A O2A 126.0(2) . . ?
O1A C14A C13A 116.3(2) . . ?
O2A C14A C13A 117.7(2) . . ?
O2B C14B O1B 126.3(2) . . ?
O2B C14B C13B 116.5(2) . . ?
O1B C14B C13B 117.2(2) . . ?
C20A C15A C16A 117.6(3) . . ?
C20A C15A C12A 121.9(2) . . ?
C16A C15A C12A 120.6(2) . . ?
C20B C15B C16B 117.9(3) . . ?
C20B C15B C12B 120.7(2) . . ?
C16B C15B C12B 121.4(2) . . ?
C17A C16A C15A 121.1(3) . . ?
C17B C16B C15B 120.5(3) . . ?
C16A C17A C18A 121.4(3) . . ?
C18B C17B C16B 122.1(3) . . ?
C17A C18A C19A 117.7(3) . . ?
C17A C18A C21A 120.9(3) . . ?
C19A C18A C21A 121.4(3) . . ?
C17B C18B C19B 117.5(3) . . ?
C17B C18B C21B 121.1(3) . . ?
C19B C18B C21B 121.3(3) . . ?
C20A C19A C18A 121.2(3) . . ?
C20B C19B C18B 120.8(3) . . ?
C19A C20A C15A 121.0(3) . . ?
C15B C20B C19B 121.2(3) . . ?
Cl2S C1S Cl1S 110.3(5) . . ?
Cl3S C2S Cl4S 111.8(6) . . ?

loop_
_geom_bond_atom_site_label_1
_geom_bond_atom_site_label_2
_geom_bond_distance
_geom_bond_site_symmetry_2
_geom_bond_publ_flag
N1 C5P 1.327(3) . ?
N1 C1P 1.338(3) . ?
N1 Co1 2.084(2) . ?
Co1 O1B 2.0147(16) . ?
Co1 O1A 2.0220(16) . ?
Co1 O2A 2.0592(16) 3_665 ?
Co1 O1 2.2230(18) 3_665 ?
Co1 O1 2.3043(19) . ?
O1A C14A 1.261(3) . ?
O1B C14B 1.262(3) . ?
O1 Co1 2.2230(18) 3_665 ?
O2B C14B 1.241(3) . ?
O2A C14A 1.261(3) . ?
O2A Co1 2.0592(16) 3_665 ?
C1P C2P 1.383(4) . ?
C1A C2A 1.508(4) . ?
C1B C2B 1.519(4) . ?
C2A C7A 1.386(4) . ?
C2A C3A 1.391(4) . ?
C2B C3B 1.380(4) . ?
C2B C7B 1.382(4) . ?
C2P C3P 1.363(5) . ?
C3P C4P 1.382(4) . ?
C3A C4A 1.387(4) . ?
C3B C4B 1.387(4) . ?
C4B C5B 1.398(4) . ?
C4P C5P 1.383(4) . ?
C4A C5A 1.392(4) . ?
C5A C6A 1.395(4) . ?
C5A C8A 1.492(4) . ?
C5B C6B 1.401(4) . ?
C5B C8B 1.489(3) . ?
C6A C7A 1.390(4) . ?
C6B C7B 1.382(4) . ?
C8A C9A 1.389(4) . ?
C8A C13A 1.404(3) . ?
C8B C9B 1.403(4) . ?
C8B C13B 1.407(3) . ?
C9B C10B 1.382(4) . ?
C9A C10A 1.382(4) . ?
C10A C11A 1.374(4) . ?
C10B C11B 1.375(4) . ?
C11B C12B 1.395(3) . ?
C11A C12A 1.404(3) . ?
C12A C13A 1.405(3) . ?
C12A C15A 1.485(4) . ?
C12B C13B 1.399(3) . ?
C12B C15B 1.488(4) . ?
C13B C14B 1.514(3) . ?
C13A C14A 1.509(3) . ?
C15A C20A 1.394(4) . ?
C15A C16A 1.395(4) . ?
C15B C20B 1.384(4) . ?
C15B C16B 1.388(4) . ?
C16A C17A 1.383(4) . ?
C16B C17B 1.378(4) . ?
C17A C18A 1.387(5) . ?
C17B C18B 1.376(5) . ?
C18A C19A 1.391(4) . ?
C18A C21A 1.509(4) . ?
C18B C19B 1.392(5) . ?
C18B C21B 1.513(4) . ?
C19A C20A 1.391(4) . ?
C19B C20B 1.384(4) . ?
